data_4076706
loop_
_publ_author_name
'Chen, Guizhu'
'Deng, Mingli'
'Lee, Chee Keong'
'Leong, Weng Kee'

_publ_section_title
;
 Nucleophilic Addition Reactions of the Osmium&#x2212;Antimony Cluster
 (\m-H)Os3(CO)9(\m3-C6H4)(\m-SbPh2):&#x00A0; Orthometalation of
 Triphenylphosphine at Ambient Temperature
;
_journal_issue 6
_journal_name_full Organometallics
_journal_page_first 1227
_journal_paper_doi 10.1021/om010959a
_journal_volume 21
_journal_year 2002
_chemical_formula_sum 'C46 H32 Cl2 O9 Os3 P Sb'
_chemical_formula_weight 1522.94
_chemical_name_systematic
; 
 ? 
;
_space_group_IT_number 2
_symmetry_cell_setting triclinic
_symmetry_space_group_name_Hall '-P 1'
_symmetry_space_group_name_H-M 'P -1'
_atom_sites_solution_hydrogens geom
_atom_sites_solution_primary direct
_atom_sites_solution_secondary difmap
_audit_creation_method SHELXL-97
_cell_angle_alpha 92.31
_cell_angle_beta 109.4910(10)
_cell_angle_gamma 114.1190(10)
_cell_formula_units_Z 2
_cell_length_a 12.9772(2)
_cell_length_b 13.3713(3)
_cell_length_c 15.7753(3)
_cell_measurement_temperature 293(2)
_cell_volume 2305.04(8)
_computing_structure_refinement 'SHELXL-97 (Sheldrick, 1997)'
_computing_structure_solution 'SHELXS-97 (Sheldrick, 1990)'
_diffrn_ambient_temperature 293(2)
_diffrn_measured_fraction_theta_full 0.867
_diffrn_measured_fraction_theta_max 0.867
_diffrn_radiation_monochromator graphite
_diffrn_radiation_source 'fine-focus sealed tube'
_diffrn_radiation_type MoK\a
_diffrn_radiation_wavelength 0.71073
_diffrn_reflns_av_R_equivalents 0.0685
_diffrn_reflns_av_sigmaI/netI 0.1552
_diffrn_reflns_limit_h_max 16
_diffrn_reflns_limit_h_min -17
_diffrn_reflns_limit_k_max 18
_diffrn_reflns_limit_k_min -18
_diffrn_reflns_limit_l_max 21
_diffrn_reflns_limit_l_min 0
_diffrn_reflns_number 19571
_diffrn_reflns_theta_full 29.31
_diffrn_reflns_theta_max 29.31
_diffrn_reflns_theta_min 2.11
_exptl_absorpt_coefficient_mu 9.026
_exptl_absorpt_correction_T_max 0.526835
_exptl_absorpt_correction_T_min 0.347287
_exptl_absorpt_correction_type SADABS
_exptl_crystal_colour yellow
_exptl_crystal_density_diffrn 2.194
_exptl_crystal_density_method 'not measured'
_exptl_crystal_description plate
_exptl_crystal_F_000 1416
_exptl_crystal_size_max 0.16
_exptl_crystal_size_mid 0.10
_exptl_crystal_size_min 0.04
_refine_diff_density_max 2.146
_refine_diff_density_min -2.461
_refine_diff_density_rms 0.266
_refine_ls_extinction_method none
_refine_ls_goodness_of_fit_ref 0.967
_refine_ls_hydrogen_treatment mixed
_refine_ls_matrix_type full
_refine_ls_number_parameters 562
_refine_ls_number_reflns 10931
_refine_ls_number_restraints 2
_refine_ls_restrained_S_all 0.967
_refine_ls_R_factor_all 0.1620
_refine_ls_R_factor_gt 0.0646
_refine_ls_shift/su_max 0.014
_refine_ls_shift/su_mean 0.001
_refine_ls_structure_factor_coef Fsqd
_refine_ls_weighting_details 'calc w=1/[\s^2^(Fo^2^)+(0.0557P)^2^+0.0000P] where P=(Fo^2^+2Fc^2^)/3'
_refine_ls_weighting_scheme calc
_refine_ls_wR_factor_gt 0.1130
_refine_ls_wR_factor_ref 0.1472
_reflns_number_gt 5500
_reflns_number_total 10931
_reflns_threshold_expression >2sigma(I)
_cod_data_source_file om010959a.cif
_cod_data_source_block cz36
_cod_depositor_comments
;
The following automatic conversions were performed:

'_symmetry_cell_setting' value 'Triclinic' changed to 'triclinic'
according to /home/saulius/struct/CIF-dictionaries/cif_core.dic
dictionary named 'cif_core.dic' version 2.4.1 from 2010-06-29.

Automatic conversion script
Id: cif_fix_values 1715 2011-07-08 13:25:40Z adriana 
;
_cod_original_sg_symbol_H-M P-1
_cod_database_code 4076706

loop_
_symmetry_equiv_pos_as_xyz
'x, y, z'
'-x, -y, -z'

loop_
_atom_site_label
_atom_site_type_symbol
_atom_site_fract_x
_atom_site_fract_y
_atom_site_fract_z
_atom_site_U_iso_or_equiv
_atom_site_adp_type
_atom_site_occupancy
_atom_site_symmetry_multiplicity
_atom_site_calc_flag
_atom_site_refinement_flags
Os1 Os 0.07405(5) 0.11795(5) 0.27714(4) 0.03516(16) Uani 1 1 d D
Os2 Os 0.07024(5) 0.32595(5) 0.18469(4) 0.03951(17) Uani 1 1 d D
Os3 Os -0.20247(5) 0.21830(5) 0.12629(4) 0.04304(18) Uani 1 1 d .
H12 H 0.060(6) 0.184(2) 0.1769(12) 0.040 Uiso 1 1 d D
Sb4 Sb -0.14225(8) 0.10540(8) 0.25505(6) 0.0380(2) Uani 1 1 d .
P1 P 0.2721(3) 0.1371(3) 0.2978(3) 0.0360(9) Uani 1 1 d .
O11 O 0.0680(11) -0.0071(10) 0.4302(9) 0.077(4) Uani 1 1 d .
O12 O -0.0509(10) -0.0814(10) 0.1163(9) 0.076(4) Uani 1 1 d .
O21 O 0.0390(11) 0.5375(9) 0.1686(9) 0.084(4) Uani 1 1 d .
O22 O 0.3423(10) 0.4655(9) 0.2424(8) 0.072(4) Uani 1 1 d .
O23 O 0.0249(12) 0.2748(11) -0.0199(9) 0.087(4) Uani 1 1 d .
O31 O -0.2135(12) 0.3645(10) -0.0157(9) 0.084(4) Uani 1 1 d .
O32 O -0.4757(10) 0.0895(10) 0.0907(8) 0.077(4) Uani 1 1 d .
O33 O -0.1418(11) 0.3999(10) 0.2856(8) 0.070(3) Uani 1 1 d .
O34 O -0.1884(11) 0.0465(10) -0.0005(8) 0.072(3) Uani 1 1 d .
C1 C 0.1408(10) 0.2712(11) 0.3731(9) 0.035(3) Uani 1 1 d .
C2 C 0.1221(12) 0.3553(11) 0.3324(10) 0.037(3) Uani 1 1 d .
C3 C 0.1537(14) 0.4531(13) 0.3894(11) 0.053(4) Uani 1 1 d .
H3A H 0.1404 0.5097 0.3628 0.064 Uiso 1 1 calc R
C4 C 0.2036(14) 0.4707(15) 0.4837(12) 0.066(5) Uani 1 1 d .
H4A H 0.2213 0.5371 0.5193 0.079 Uiso 1 1 calc R
C5 C 0.2276(13) 0.3881(15) 0.5255(11) 0.053(4) Uani 1 1 d .
H5A H 0.2644 0.4001 0.5891 0.064 Uiso 1 1 calc R
C6 C 0.1958(13) 0.2881(14) 0.4708(10) 0.049(4) Uani 1 1 d .
H6A H 0.2103 0.2320 0.4977 0.059 Uiso 1 1 calc R
C11 C 0.0708(13) 0.0397(13) 0.3731(11) 0.047(4) Uani 1 1 d .
C12 C -0.0021(12) -0.0081(14) 0.1796(10) 0.045(4) Uani 1 1 d .
C21 C 0.0529(14) 0.4605(14) 0.1764(12) 0.061(5) Uani 1 1 d .
C22 C 0.2409(14) 0.4079(13) 0.2196(10) 0.047(4) Uani 1 1 d .
C23 C 0.0373(14) 0.2930(14) 0.0542(12) 0.057(4) Uani 1 1 d .
C31 C -0.2115(14) 0.3128(14) 0.0362(11) 0.055(4) Uani 1 1 d .
C32 C -0.3745(14) 0.1404(13) 0.1029(10) 0.048(4) Uani 1 1 d .
C33 C -0.1646(13) 0.3317(14) 0.2256(11) 0.049(4) Uani 1 1 d .
C34 C -0.1952(14) 0.1093(15) 0.0440(12) 0.054(4) Uani 1 1 d .
C111 C 0.2733(11) 0.0047(11) 0.2677(9) 0.037(3) Uani 1 1 d .
C112 C 0.3531(13) -0.0033(12) 0.2273(10) 0.047(4) Uani 1 1 d .
H11A H 0.4064 0.0615 0.2159 0.057 Uiso 1 1 calc R
C113 C 0.3550(15) -0.1010(15) 0.2046(11) 0.062(5) Uani 1 1 d .
H11B H 0.4103 -0.1025 0.1799 0.074 Uiso 1 1 calc R
C114 C 0.2753(15) -0.1973(13) 0.2182(10) 0.056(4) Uani 1 1 d .
H11C H 0.2735 -0.2651 0.1997 0.067 Uiso 1 1 calc R
C115 C 0.1978(14) -0.1952(13) 0.2587(11) 0.059(4) Uani 1 1 d .
H11D H 0.1458 -0.2609 0.2698 0.070 Uiso 1 1 calc R
C116 C 0.1971(13) -0.0934(12) 0.2835(11) 0.054(4) Uani 1 1 d .
H11E H 0.1442 -0.0924 0.3110 0.065 Uiso 1 1 calc R
C121 C 0.3462(14) 0.2199(13) 0.2245(11) 0.049(4) Uani 1 1 d .
C122 C 0.4698(13) 0.2940(14) 0.2597(11) 0.059(5) Uani 1 1 d .
H12A H 0.5180 0.3028 0.3209 0.070 Uiso 1 1 calc R
C123 C 0.5213(17) 0.3555(17) 0.2022(16) 0.082(6) Uani 1 1 d .
H12B H 0.6024 0.4096 0.2258 0.098 Uiso 1 1 calc R
C124 C 0.4532(16) 0.3360(15) 0.1139(14) 0.072(5) Uani 1 1 d .
H12C H 0.4888 0.3741 0.0753 0.087 Uiso 1 1 calc R
C125 C 0.3315(16) 0.2612(15) 0.0777(11) 0.065(5) Uani 1 1 d .
H12D H 0.2847 0.2487 0.0156 0.078 Uiso 1 1 calc R
C126 C 0.2798(14) 0.2043(12) 0.1366(11) 0.052(4) Uani 1 1 d .
H12E H 0.1970 0.1545 0.1135 0.062 Uiso 1 1 calc R
C131 C 0.3808(11) 0.1936(12) 0.4159(10) 0.039(3) Uani 1 1 d .
C132 C 0.4361(12) 0.3094(13) 0.4513(10) 0.047(4) Uani 1 1 d .
H13A H 0.4180 0.3558 0.4127 0.057 Uiso 1 1 calc R
C133 C 0.5159(13) 0.3566(14) 0.5413(11) 0.056(4) Uani 1 1 d .
H13B H 0.5534 0.4335 0.5632 0.067 Uiso 1 1 calc R
C134 C 0.5382(14) 0.2857(14) 0.5979(11) 0.053(4) Uani 1 1 d .
H13C H 0.5934 0.3152 0.6585 0.064 Uiso 1 1 calc R
C135 C 0.4804(15) 0.1724(16) 0.5659(11) 0.059(5) Uani 1 1 d .
H13D H 0.4928 0.1250 0.6054 0.071 Uiso 1 1 calc R
C136 C 0.4041(13) 0.1292(13) 0.4755(11) 0.050(4) Uani 1 1 d .
H13E H 0.3668 0.0520 0.4545 0.061 Uiso 1 1 calc R
C411 C -0.2778(11) -0.0694(12) 0.2182(10) 0.042(4) Uani 1 1 d .
C412 C -0.2806(16) -0.1291(14) 0.2842(13) 0.063(5) Uani 1 1 d .
H41A H -0.2243 -0.0958 0.3441 0.076 Uiso 1 1 calc R
C413 C -0.3668(18) -0.2404(16) 0.2639(14) 0.072(5) Uani 1 1 d .
H41B H -0.3667 -0.2819 0.3098 0.086 Uiso 1 1 calc R
C414 C -0.4516(16) -0.2887(15) 0.1766(15) 0.074(6) Uani 1 1 d .
H41C H -0.5097 -0.3631 0.1629 0.089 Uiso 1 1 calc R
C415 C -0.4509(14) -0.2261(15) 0.1079(12) 0.062(5) Uani 1 1 d .
H41D H -0.5077 -0.2581 0.0480 0.075 Uiso 1 1 calc R
C416 C -0.3645(12) -0.1161(13) 0.1306(11) 0.050(4) Uani 1 1 d .
H41E H -0.3649 -0.0727 0.0860 0.060 Uiso 1 1 calc R
C421 C -0.1845(12) 0.1535(13) 0.3652(9) 0.040(4) Uani 1 1 d .
C422 C -0.0995(14) 0.2366(16) 0.4406(11) 0.069(5) Uani 1 1 d .
H42A H -0.0177 0.2692 0.4481 0.083 Uiso 1 1 calc R
C423 C -0.1337(15) 0.2731(18) 0.5061(12) 0.091(7) Uani 1 1 d .
H42B H -0.0750 0.3309 0.5558 0.109 Uiso 1 1 calc R
C424 C -0.2530(17) 0.2245(17) 0.4978(13) 0.074(5) Uani 1 1 d .
H42C H -0.2758 0.2469 0.5423 0.088 Uiso 1 1 calc R
C425 C -0.3375(15) 0.1424(15) 0.4226(13) 0.064(5) Uani 1 1 d .
H42D H -0.4196 0.1100 0.4144 0.077 Uiso 1 1 calc R
C426 C -0.3023(14) 0.1068(15) 0.3585(11) 0.062(5) Uani 1 1 d .
H42E H -0.3613 0.0488 0.3090 0.075 Uiso 1 1 calc R
C10 C -0.171(2) 0.676(2) 0.1684(16) 0.123(9) Uani 1 1 d .
H10A H -0.1007 0.7100 0.1518 0.147 Uiso 1 1 calc R
H10B H -0.2111 0.7244 0.1597 0.147 Uiso 1 1 calc R
Cl1 Cl -0.1218(7) 0.6709(8) 0.2800(6) 0.158(3) Uani 1 1 d .
Cl2 Cl -0.2705(7) 0.5496(6) 0.0942(6) 0.146(3) Uani 1 1 d .

loop_
_atom_site_aniso_label
_atom_site_aniso_U_11
_atom_site_aniso_U_22
_atom_site_aniso_U_33
_atom_site_aniso_U_23
_atom_site_aniso_U_13
_atom_site_aniso_U_12
Os1 0.0358(3) 0.0292(3) 0.0446(3) 0.0079(3) 0.0186(3) 0.0158(3)
Os2 0.0445(3) 0.0289(4) 0.0486(4) 0.0089(3) 0.0224(3) 0.0158(3)
Os3 0.0451(3) 0.0386(4) 0.0507(4) 0.0120(3) 0.0194(3) 0.0225(3)
Sb4 0.0369(5) 0.0353(6) 0.0463(6) 0.0095(5) 0.0194(4) 0.0175(5)
P1 0.038(2) 0.026(2) 0.045(2) 0.0051(18) 0.0193(17) 0.0139(18)
O11 0.101(9) 0.083(10) 0.086(10) 0.041(8) 0.058(8) 0.057(8)
O12 0.062(8) 0.053(8) 0.076(9) -0.015(7) 0.004(7) 0.012(7)
O21 0.101(10) 0.033(7) 0.121(12) 0.030(8) 0.038(8) 0.036(7)
O22 0.042(7) 0.046(8) 0.101(10) -0.006(7) 0.025(6) -0.001(6)
O23 0.114(11) 0.091(11) 0.069(9) 0.018(8) 0.049(8) 0.047(9)
O31 0.112(10) 0.063(9) 0.089(10) 0.033(8) 0.046(8) 0.043(8)
O32 0.049(7) 0.083(10) 0.098(10) 0.036(8) 0.028(7) 0.028(7)
O33 0.098(9) 0.056(8) 0.067(8) 0.003(7) 0.026(7) 0.049(8)
O34 0.100(9) 0.057(8) 0.070(9) 0.009(7) 0.039(7) 0.040(8)
C1 0.024(7) 0.027(8) 0.048(9) 0.002(7) 0.019(6) 0.003(6)
C2 0.045(8) 0.020(8) 0.056(9) 0.013(7) 0.028(7) 0.015(7)
C3 0.080(11) 0.035(10) 0.059(11) 0.007(8) 0.040(9) 0.029(9)
C4 0.058(10) 0.055(12) 0.059(12) -0.028(10) 0.030(9) 0.000(10)
C5 0.047(9) 0.064(12) 0.048(10) 0.010(10) 0.017(8) 0.027(9)
C6 0.058(10) 0.049(11) 0.046(10) 0.008(8) 0.020(8) 0.029(9)
C11 0.049(9) 0.043(10) 0.054(10) 0.012(9) 0.032(8) 0.016(8)
C12 0.036(8) 0.053(11) 0.042(9) 0.013(8) 0.015(7) 0.016(8)
C21 0.055(10) 0.037(11) 0.081(13) 0.014(10) 0.022(9) 0.016(9)
C22 0.058(10) 0.043(10) 0.042(9) 0.001(8) 0.021(8) 0.023(9)
C23 0.067(11) 0.059(12) 0.064(12) 0.019(10) 0.030(10) 0.041(10)
C31 0.071(11) 0.057(12) 0.057(11) 0.032(10) 0.031(9) 0.042(10)
C32 0.045(9) 0.048(11) 0.043(9) 0.011(8) 0.006(7) 0.021(9)
C33 0.055(10) 0.038(10) 0.054(11) 0.023(9) 0.018(8) 0.022(9)
C34 0.057(10) 0.063(13) 0.056(11) 0.027(10) 0.028(9) 0.033(10)
C111 0.033(7) 0.028(8) 0.049(9) 0.005(7) 0.011(7) 0.018(7)
C112 0.054(9) 0.041(10) 0.054(10) 0.022(8) 0.024(8) 0.024(8)
C113 0.083(12) 0.069(13) 0.079(13) 0.026(11) 0.053(10) 0.058(11)
C114 0.075(12) 0.035(10) 0.049(10) -0.010(8) 0.008(9) 0.031(10)
C115 0.055(10) 0.036(10) 0.073(12) 0.009(9) 0.024(9) 0.012(9)
C116 0.047(9) 0.037(10) 0.087(13) 0.007(9) 0.034(9) 0.022(8)
C121 0.062(10) 0.048(10) 0.056(11) 0.020(9) 0.046(9) 0.023(9)
C122 0.046(9) 0.078(13) 0.053(10) 0.017(10) 0.031(8) 0.020(9)
C123 0.056(11) 0.078(15) 0.108(17) 0.011(14) 0.042(12) 0.019(11)
C124 0.066(12) 0.060(13) 0.073(14) 0.022(11) 0.032(11) 0.007(11)
C125 0.073(12) 0.080(14) 0.050(10) 0.018(10) 0.030(9) 0.037(11)
C126 0.056(10) 0.042(10) 0.062(11) 0.010(9) 0.034(9) 0.018(9)
C131 0.034(8) 0.036(9) 0.046(9) 0.011(8) 0.015(7) 0.013(7)
C132 0.043(9) 0.038(10) 0.049(10) 0.001(8) 0.010(7) 0.014(8)
C133 0.055(10) 0.044(10) 0.052(11) -0.007(9) 0.006(8) 0.018(9)
C134 0.056(10) 0.050(12) 0.043(10) 0.002(9) 0.011(8) 0.020(9)
C135 0.069(11) 0.075(14) 0.043(10) 0.025(10) 0.016(9) 0.044(11)
C136 0.055(10) 0.042(10) 0.072(12) 0.017(9) 0.034(9) 0.028(9)
C411 0.031(8) 0.044(10) 0.043(9) 0.004(8) 0.013(7) 0.009(7)
C412 0.080(12) 0.041(11) 0.085(14) 0.026(10) 0.055(11) 0.021(10)
C413 0.098(15) 0.055(13) 0.090(15) 0.033(12) 0.061(13) 0.038(12)
C414 0.070(13) 0.033(11) 0.105(17) 0.007(12) 0.043(12) 0.003(10)
C415 0.048(10) 0.052(12) 0.068(12) -0.004(10) 0.016(9) 0.012(10)
C416 0.037(8) 0.035(10) 0.058(11) 0.008(8) 0.006(8) 0.007(8)
C421 0.037(8) 0.057(11) 0.030(8) 0.011(8) 0.010(6) 0.028(8)
C422 0.041(9) 0.117(17) 0.052(11) 0.013(11) 0.026(8) 0.032(11)
C423 0.050(11) 0.131(19) 0.066(13) -0.032(13) 0.001(9) 0.039(12)
C424 0.072(13) 0.085(16) 0.069(13) -0.003(12) 0.035(10) 0.036(12)
C425 0.060(11) 0.060(13) 0.100(15) 0.027(11) 0.056(11) 0.030(10)
C426 0.062(11) 0.075(13) 0.065(11) 0.005(10) 0.032(9) 0.039(10)
C10 0.14(2) 0.12(2) 0.13(2) 0.059(19) 0.069(18) 0.07(2)
Cl1 0.189(7) 0.227(9) 0.143(7) 0.093(6) 0.097(6) 0.139(7)
Cl2 0.153(6) 0.086(5) 0.190(8) 0.037(5) 0.078(6) 0.033(5)

loop_
_atom_type_symbol
_atom_type_description
_atom_type_scat_dispersion_real
_atom_type_scat_dispersion_imag
_atom_type_scat_source
C C 0.0033 0.0016 'International Tables Vol C Tables 4.2.6.8 and 6.1.1.4'
H H 0.0000 0.0000 'International Tables Vol C Tables 4.2.6.8 and 6.1.1.4'
O O 0.0106 0.0060 'International Tables Vol C Tables 4.2.6.8 and 6.1.1.4'
P P 0.1023 0.0942 'International Tables Vol C Tables 4.2.6.8 and 6.1.1.4'
Cl Cl 0.1484 0.1585 'International Tables Vol C Tables 4.2.6.8 and 6.1.1.4'
Sb Sb -0.5866 1.5461 'International Tables Vol C Tables 4.2.6.8 and 6.1.1.4'
Os Os -1.2165 7.6030 'International Tables Vol C Tables 4.2.6.8 and 6.1.1.4'

loop_
_geom_angle_atom_site_label_1
_geom_angle_atom_site_label_2
_geom_angle_atom_site_label_3
_geom_angle
C11 Os1 C12 97.4(6)
C11 Os1 C1 89.5(6)
C12 Os1 C1 170.4(6)
C11 Os1 P1 91.0(4)
C12 Os1 P1 91.7(4)
C1 Os1 P1 94.8(3)
C11 Os1 Sb4 90.3(4)
C12 Os1 Sb4 90.0(4)
C1 Os1 Sb4 83.3(3)
P1 Os1 Sb4 177.72(9)
C11 Os1 Os2 152.2(4)
C12 Os1 Os2 106.6(4)
C1 Os1 Os2 65.2(4)
P1 Os1 Os2 101.87(9)
Sb4 Os1 Os2 76.16(3)
C22 Os2 C21 90.4(6)
C22 Os2 C23 94.2(6)
C21 Os2 C23 92.8(7)
C22 Os2 C2 81.7(5)
C21 Os2 C2 92.4(6)
C23 Os2 C2 173.5(5)
C22 Os2 Os3 174.0(5)
C21 Os2 Os3 83.7(5)
C23 Os2 Os3 85.5(5)
C2 Os2 Os3 99.1(3)
C22 Os2 Os1 96.9(5)
C21 Os2 Os1 154.4(5)
C23 Os2 Os1 111.0(5)
C2 Os2 Os1 64.7(3)
Os3 Os2 Os1 88.75(2)
C33 Os3 C32 95.4(6)
C33 Os3 C31 93.8(6)
C32 Os3 C31 98.3(6)
C33 Os3 C34 164.3(6)
C32 Os3 C34 98.1(6)
C31 Os3 C34 92.2(6)
C33 Os3 Sb4 86.4(4)
C32 Os3 Sb4 93.2(4)
C31 Os3 Sb4 168.4(5)
C34 Os3 Sb4 84.8(4)
C33 Os3 Os2 82.7(4)
C32 Os3 Os2 172.4(4)
C31 Os3 Os2 89.1(5)
C34 Os3 Os2 82.9(4)
Sb4 Os3 Os2 79.33(3)
C421 Sb4 C411 96.4(5)
C421 Sb4 Os1 123.4(3)
C411 Sb4 Os1 109.7(3)
C421 Sb4 Os3 105.8(4)
C411 Sb4 Os3 111.5(4)
Os1 Sb4 Os3 109.31(4)
C131 P1 C111 104.4(6)
C131 P1 C121 107.2(7)
C111 P1 C121 100.4(7)
C131 P1 Os1 113.2(4)
C111 P1 Os1 113.4(4)
C121 P1 Os1 116.8(5)
C2 C1 C6 120.5(13)
C2 C1 Os1 114.1(10)
C6 C1 Os1 125.4(10)
C3 C2 C1 117.6(13)
C3 C2 Os2 127.0(10)
C1 C2 Os2 114.7(10)
C4 C3 C2 123.3(15)
C3 C4 C5 119.5(15)
C6 C5 C4 119.1(15)
C5 C6 C1 119.9(14)
O11 C11 Os1 179.5(13)
O12 C12 Os1 175.8(14)
O21 C21 Os2 177.4(17)
O22 C22 Os2 173.8(14)
O23 C23 Os2 176.1(15)
O31 C31 Os3 176.9(15)
O32 C32 Os3 176.4(13)
O33 C33 Os3 179.8(16)
O34 C34 Os3 177.7(15)
C116 C111 C112 116.2(12)
C116 C111 P1 121.7(10)
C112 C111 P1 122.1(11)
C113 C112 C111 122.8(14)
C112 C113 C114 119.6(14)
C113 C114 C115 120.6(14)
C114 C115 C116 119.8(15)
C111 C116 C115 121.0(14)
C126 C121 C122 119.9(13)
C126 C121 P1 118.7(12)
C122 C121 P1 121.4(12)
C121 C122 C123 119.3(16)
C124 C123 C122 119.3(17)
C123 C124 C125 121.9(17)
C124 C125 C126 118.3(16)
C121 C126 C125 121.2(15)
C136 C131 C132 116.7(14)
C136 C131 P1 123.2(12)
C132 C131 P1 119.8(11)
C133 C132 C131 122.3(15)
C134 C133 C132 117.7(15)
C135 C134 C133 120.8(15)
C134 C135 C136 119.7(16)
C131 C136 C135 122.6(16)
C412 C411 C416 120.1(15)
C412 C411 Sb4 118.7(12)
C416 C411 Sb4 121.1(12)
C411 C412 C413 120.5(18)
C414 C413 C412 119.9(18)
C413 C414 C415 119.7(17)
C416 C415 C414 118.6(16)
C411 C416 C415 121.0(16)
C426 C421 C422 117.1(13)
C426 C421 Sb4 119.5(11)
C422 C421 Sb4 123.2(10)
C421 C422 C423 121.1(14)
C424 C423 C422 120.6(17)
C425 C424 C423 118.2(16)
C424 C425 C426 120.5(15)
C421 C426 C425 122.3(16)
Cl1 C10 Cl2 115.6(14)

loop_
_geom_bond_atom_site_label_1
_geom_bond_atom_site_label_2
_geom_bond_distance
Os1 C11 1.877(16)
Os1 C12 1.897(17)
Os1 C1 2.160(13)
Os1 P1 2.382(3)
Os1 Sb4 2.6431(9)
Os1 Os2 3.2025(8)
Os2 C22 1.888(16)
Os2 C21 1.906(17)
Os2 C23 1.950(18)
Os2 C2 2.167(14)
Os2 Os3 2.9999(8)
Os3 C33 1.919(18)
Os3 C32 1.929(15)
Os3 C31 1.946(16)
Os3 C34 1.965(19)
Os3 Sb4 2.6773(11)
Sb4 C421 2.137(13)
Sb4 C411 2.178(14)
P1 C131 1.814(14)
P1 C111 1.822(13)
P1 C121 1.860(14)
O11 C11 1.120(16)
O12 C12 1.163(16)
O21 C21 1.121(17)
O22 C22 1.134(16)
O23 C23 1.127(17)
O31 C31 1.093(17)
O32 C32 1.147(15)
O33 C33 1.156(17)
O34 C34 1.121(17)
C1 C2 1.383(18)
C1 C6 1.429(18)
C2 C3 1.381(18)
C3 C4 1.37(2)
C4 C5 1.40(2)
C5 C6 1.39(2)
C111 C116 1.375(18)
C111 C112 1.420(17)
C112 C113 1.35(2)
C113 C114 1.36(2)
C114 C115 1.37(2)
C115 C116 1.41(2)
C121 C126 1.32(2)
C121 C122 1.388(19)
C122 C123 1.40(2)
C123 C124 1.32(2)
C124 C125 1.37(2)
C125 C126 1.40(2)
C131 C136 1.345(19)
C131 C132 1.407(18)
C132 C133 1.378(19)
C133 C134 1.38(2)
C134 C135 1.37(2)
C135 C136 1.37(2)
C411 C412 1.34(2)
C411 C416 1.372(19)
C412 C413 1.39(2)
C413 C414 1.36(2)
C414 C415 1.40(2)
C415 C416 1.37(2)
C421 C426 1.358(18)
C421 C422 1.37(2)
C422 C423 1.39(2)
C423 C424 1.37(2)
C424 C425 1.36(2)
C425 C426 1.38(2)
C10 Cl1 1.68(2)
C10 Cl2 1.71(2)
